data_3000499
loop_
_publ_author_name
'Morgan Redington'

_journal_name_full 'To be published in Chemistry of Materials'
_chemical_formula_sum 'Ca H16 Li2'
_space_group_name_Hall '-F 4vw 2vw 3'
_space_group_name_H-M_alt 'F d -3 m :2'
_cell_angle_alpha 90.00000
_cell_angle_beta 90.00000
_cell_angle_gamma 90.00000
_cell_length_a 6.57529
_cell_length_b 6.57529
_cell_length_c 6.57529
_cell_volume 284.279
_cod_database_code 3000499
_cod_hold_until_date 2024-11-17
_cod_depositor_requested_release_date 2024-11-17

loop_
_atom_site_label
_atom_site_fract_x
_atom_site_fract_y
_atom_site_fract_z
? ? ? ?
